data_4061420
_journal_name_full Organometallics
_journal_paper_doi 10.1021/om050079m
_journal_year 2005
_chemical_formula_sum 'C33 H70 B10 Li2 N O8 P'
_chemical_formula_weight 761.85
_space_group_IT_number 2
_symmetry_cell_setting triclinic
_symmetry_space_group_name_Hall '-P 1'
_symmetry_space_group_name_H-M 'P -1'
_cell_angle_alpha 77.524(3)
_cell_angle_beta 78.818(3)
_cell_angle_gamma 69.933(2)
_cell_formula_units_Z 2
_cell_length_a 10.8963(12)
_cell_length_b 14.7517(16)
_cell_length_c 16.3540(17)
_cell_measurement_temperature 293(2)
_cell_volume 2390.2(4)
_diffrn_ambient_temperature 293(2)
_exptl_crystal_density_diffrn 1.059
_cod_depositor_comments
;
The following automatic conversions were performed:
'_symmetry_cell_setting' value 'Triclinic' changed to 'triclinic'
according to '/home/saulius/struct/CIF-dictionaries/cif_core.dic'
dictionary named 'cif_core.dic' version 2.4.1 from 2010-06-29.

Automatic conversion script
Id: cif_fix_enum 1527 2010-12-29 10:47:43Z saulius 
;
_cod_database_code 4061420

loop_
_symmetry_equiv_pos_as_xyz
'x, y, z'
'-x, -y, -z'

loop_
_atom_site_label
_atom_site_type_symbol
_atom_site_fract_x
_atom_site_fract_y
_atom_site_fract_z
_atom_site_U_iso_or_equiv
_atom_site_adp_type
_atom_site_occupancy
_atom_site_symmetry_multiplicity
_atom_site_calc_flag
_atom_site_refinement_flags
_atom_site_disorder_assembly
_atom_site_disorder_group
N1 N -0.2896(3) 0.8379(2) -0.38399(17) 0.0563(8) Uani 1 1 d . . .
P1 P -0.18920(9) 0.73570(7) -0.33254(6) 0.0500(3) Uani 1 1 d . . .
C1 C -0.2293(3) 0.7511(2) -0.2172(2) 0.0471(9) Uani 1 1 d . . .
C2 C -0.1028(4) 0.7381(3) -0.1632(2) 0.0628(11) Uani 1 1 d . . .
C3 C -0.2773(4) 0.9364(3) -0.3983(3) 0.0707(12) Uani 1 1 d . . .
H3A H -0.2185 0.9346 -0.3591 0.085 Uiso 1 1 calc R . .
C4 C -0.2139(5) 0.9675(3) -0.4863(3) 0.0998(15) Uani 1 1 d . . .
H4A H -0.1312 0.9187 -0.4990 0.150 Uiso 1 1 calc R . .
H4B H -0.1993 1.0287 -0.4887 0.150 Uiso 1 1 calc R . .
H4C H -0.2712 0.9749 -0.5268 0.150 Uiso 1 1 calc R . .
C6 C -0.3738(4) 0.8238(3) -0.4373(3) 0.0737(13) Uani 1 1 d . . .
H6A H -0.4199 0.8887 -0.4664 0.088 Uiso 1 1 calc R . .
C5 C -0.4081(4) 1.0141(3) -0.3761(3) 0.1008(16) Uani 1 1 d . . .
H5A H -0.4459 0.9944 -0.3198 0.151 Uiso 1 1 calc R . .
H5B H -0.4676 1.0215 -0.4152 0.151 Uiso 1 1 calc R . .
H5C H -0.3932 1.0753 -0.3794 0.151 Uiso 1 1 calc R . .
C7 C -0.4770(5) 0.7820(4) -0.3859(3) 0.1193(19) Uani 1 1 d . . .
H7A H -0.5265 0.8222 -0.3442 0.179 Uiso 1 1 calc R . .
H7B H -0.4356 0.7170 -0.3583 0.179 Uiso 1 1 calc R . .
H7C H -0.5351 0.7798 -0.4222 0.179 Uiso 1 1 calc R . .
C8 C -0.2937(5) 0.7627(3) -0.5054(3) 0.1136(19) Uani 1 1 d . . .
H8A H -0.2299 0.7921 -0.5383 0.170 Uiso 1 1 calc R . .
H8B H -0.3516 0.7598 -0.5414 0.170 Uiso 1 1 calc R . .
H8C H -0.2492 0.6977 -0.4792 0.170 Uiso 1 1 calc R . .
C11 C -0.0242(3) 0.7373(3) -0.3590(2) 0.0491(9) Uani 1 1 d . . .
C12 C 0.0405(4) 0.8071(3) -0.3662(2) 0.0622(11) Uani 1 1 d . . .
H12A H -0.0063 0.8776 -0.3740 0.075 Uiso 1 1 calc R . .
C13 C 0.1742(4) 0.7694(3) -0.3907(2) 0.0701(12) Uani 1 1 d . . .
H13A H 0.2358 0.8073 -0.4095 0.084 Uiso 1 1 calc R . .
C14 C 0.3199(4) 0.5968(4) -0.4193(3) 0.0875(15) Uani 1 1 d . . .
H14A H 0.4001 0.6092 -0.4317 0.105 Uiso 1 1 calc R . .
C15 C 0.3140(6) 0.5071(4) -0.4219(3) 0.0983(18) Uani 1 1 d . . .
H15A H 0.3909 0.4587 -0.4376 0.118 Uiso 1 1 calc R . .
C16 C 0.1969(6) 0.4859(3) -0.4020(3) 0.0899(15) Uani 1 1 d . . .
H16A H 0.1968 0.4232 -0.4032 0.108 Uiso 1 1 calc R . .
C17 C 0.0811(4) 0.5556(3) -0.3806(2) 0.0690(12) Uani 1 1 d . . .
H17A H 0.0028 0.5403 -0.3677 0.083 Uiso 1 1 calc R . .
C18 C 0.0802(4) 0.6500(3) -0.3780(2) 0.0502(10) Uani 1 1 d . . .
C19 C 0.2016(4) 0.6715(3) -0.3972(2) 0.0603(11) Uani 1 1 d . . .
C20 C 0.2247(6) 0.4994(4) -0.1818(3) 0.142(2) Uani 1 1 d . . .
H20A H 0.3006 0.4568 -0.1559 0.213 Uiso 1 1 calc R . .
H20B H 0.2306 0.4850 -0.2372 0.213 Uiso 1 1 calc R . .
H20C H 0.1464 0.4895 -0.1479 0.213 Uiso 1 1 calc R . .
C21 C 0.3080(7) 0.6130(6) -0.1531(4) 0.146(3) Uani 1 1 d . . .
H21A H 0.3954 0.5792 -0.1787 0.176 Uiso 1 1 calc R . .
H21B H 0.3008 0.5857 -0.0935 0.176 Uiso 1 1 calc R . .
C22 C 0.2965(8) 0.7125(7) -0.1609(5) 0.176(3) Uani 1 1 d . . .
H22A H 0.2996 0.7246 -0.1054 0.211 Uiso 1 1 calc R . .
H22B H 0.3739 0.7228 -0.1971 0.211 Uiso 1 1 calc R . .
C23 C 0.1796(6) 0.8732(5) -0.1957(4) 0.157(3) Uani 1 1 d . . .
H23A H 0.2453 0.8814 -0.1690 0.236 Uiso 1 1 calc R . .
H23B H 0.0936 0.9047 -0.1685 0.236 Uiso 1 1 calc R . .
H23C H 0.1876 0.9019 -0.2542 0.236 Uiso 1 1 calc R . .
C24 C -0.5286(6) 0.7097(6) 0.2807(6) 0.197(4) Uani 1 1 d . . .
H24A H -0.4492 0.7271 0.2631 0.296 Uiso 1 1 calc R . .
H24B H -0.5073 0.6399 0.2890 0.296 Uiso 1 1 calc R . .
H24C H -0.5717 0.7330 0.3327 0.296 Uiso 1 1 calc R . .
C25 C -0.6028(10) 0.8435(8) 0.1725(7) 0.186(5) Uani 1 1 d . . .
H25A H -0.6314 0.8914 0.2102 0.223 Uiso 1 1 calc R . .
H25B H -0.5116 0.8364 0.1495 0.223 Uiso 1 1 calc R . .
C26 C -0.6812(11) 0.8762(6) 0.1061(6) 0.184(5) Uani 1 1 d . . .
H26A H -0.6835 0.9425 0.0808 0.220 Uiso 1 1 calc R . .
H26B H -0.6421 0.8349 0.0630 0.220 Uiso 1 1 calc R . .
C27 C -0.8936(9) 0.9164(4) 0.0722(4) 0.204(4) Uani 1 1 d . . .
H27A H -0.8756 0.9742 0.0400 0.305 Uiso 1 1 calc R . .
H27B H -0.9832 0.9335 0.0989 0.305 Uiso 1 1 calc R . .
H27C H -0.8803 0.8704 0.0353 0.305 Uiso 1 1 calc R . .
C28 C -1.1330(6) 0.7893(5) 0.2328(5) 0.188(3) Uani 1 1 d . . .
H28A H -1.1954 0.7784 0.2050 0.282 Uiso 1 1 calc R . .
H28B H -1.1505 0.8583 0.2291 0.282 Uiso 1 1 calc R . .
H28C H -1.1407 0.7595 0.2911 0.282 Uiso 1 1 calc R . .
C29 C -0.9924(7) 0.6749(5) 0.1510(4) 0.140(2) Uani 1 1 d . . .
H29A H -1.0601 0.6974 0.1139 0.168 Uiso 1 1 calc R . .
H29B H -1.0069 0.6196 0.1913 0.168 Uiso 1 1 calc R . .
C30 C -0.8665(7) 0.6432(4) 0.1018(4) 0.132(2) Uani 1 1 d . . .
H30A H -0.8478 0.5752 0.0971 0.159 Uiso 1 1 calc R . .
H30B H -0.8717 0.6807 0.0454 0.159 Uiso 1 1 calc R . .
C31 C -0.6350(6) 0.6076(4) 0.0918(3) 0.1244(19) Uani 1 1 d . . .
H31A H -0.6399 0.5695 0.0525 0.187 Uiso 1 1 calc R . .
H31B H -0.5803 0.5661 0.1334 0.187 Uiso 1 1 calc R . .
H31C H -0.5980 0.6579 0.0621 0.187 Uiso 1 1 calc R . .
C32 C -0.7246(5) 0.5209(3) 0.3246(3) 0.128(2) Uani 1 1 d . . .
H32A H -0.7299 0.4880 0.3820 0.193 Uiso 1 1 calc R . .
H32B H -0.6339 0.5060 0.2999 0.193 Uiso 1 1 calc R . .
H32C H -0.7720 0.4993 0.2930 0.193 Uiso 1 1 calc R . .
C33 C -0.8678(6) 0.6490(4) 0.3931(4) 0.127(2) Uani 1 1 d . . .
H33A H -0.8349 0.6055 0.4432 0.153 Uiso 1 1 calc R . .
H33B H -0.9517 0.6422 0.3888 0.153 Uiso 1 1 calc R . .
C34 C -0.8877(5) 0.7486(4) 0.4017(3) 0.1159(19) Uani 1 1 d . . .
H34A H -0.9658 0.7702 0.4417 0.139 Uiso 1 1 calc R . .
H34B H -0.8131 0.7508 0.4245 0.139 Uiso 1 1 calc R . .
C35 C -0.9164(6) 0.9089(4) 0.3304(3) 0.128(2) Uani 1 1 d . . .
H35A H -0.9637 0.9242 0.3842 0.192 Uiso 1 1 calc R . .
H35B H -0.9644 0.9521 0.2862 0.192 Uiso 1 1 calc R . .
H35C H -0.8310 0.9167 0.3240 0.192 Uiso 1 1 calc R . .
B3 B -0.1630(5) 0.6446(3) -0.1548(3) 0.0646(14) Uani 1 1 d . . .
H3 H -0.1026 0.5774 -0.1800 0.078 Uiso 1 1 calc R . .
B4 B -0.3348(4) 0.6943(3) -0.1589(3) 0.0644(13) Uani 1 1 d . . .
H4 H -0.3884 0.6593 -0.1859 0.077 Uiso 1 1 calc R . .
B5 B -0.3751(4) 0.8208(3) -0.1729(3) 0.0658(14) Uani 1 1 d . . .
H5 H -0.4550 0.8698 -0.2089 0.079 Uiso 1 1 calc R . .
B6 B -0.2268(4) 0.8474(3) -0.1770(3) 0.0589(13) Uani 1 1 d . . .
H6 H -0.2085 0.9134 -0.2161 0.071 Uiso 1 1 calc R . .
B7 B -0.1315(5) 0.6729(4) -0.0650(3) 0.0760(15) Uani 1 1 d . . .
H7 H -0.0514 0.6238 -0.0292 0.091 Uiso 1 1 calc R . .
B8 B -0.2751(5) 0.6434(4) -0.0605(3) 0.0774(16) Uani 1 1 d . . .
H8 H -0.2891 0.5753 -0.0230 0.093 Uiso 1 1 calc R . .
B9 B -0.4076(5) 0.7550(4) -0.0717(3) 0.0763(15) Uani 1 1 d . . .
H9 H -0.5084 0.7602 -0.0410 0.092 Uiso 1 1 calc R . .
B10 B -0.3408(5) 0.8511(4) -0.0839(3) 0.0738(15) Uani 1 1 d . . .
H10 H -0.3986 0.9204 -0.0614 0.089 Uiso 1 1 calc R . .
B11 B -0.1700(5) 0.7987(4) -0.0789(3) 0.0734(15) Uani 1 1 d . . .
H11 H -0.1152 0.8333 -0.0525 0.088 Uiso 1 1 calc R . .
B12 B -0.2809(5) 0.7422(4) -0.0133(3) 0.0791(16) Uani 1 1 d . . .
H12 H -0.2996 0.7397 0.0556 0.095 Uiso 1 1 calc R . .
O1 O 0.2196(3) 0.5945(3) -0.1879(2) 0.1063(12) Uani 1 1 d . . .
O2 O 0.1969(4) 0.7767(4) -0.1891(3) 0.1426(16) Uani 1 1 d . . .
O3 O -0.6129(4) 0.7523(3) 0.2182(3) 0.1363(14) Uani 1 1 d . . .
O4 O -0.8074(6) 0.8739(3) 0.1347(2) 0.1306(14) Uani 1 1 d . . .
O5 O -1.0050(4) 0.7478(3) 0.1936(2) 0.1274(13) Uani 1 1 d . . .
O6 O -0.7636(4) 0.6512(2) 0.1321(2) 0.1059(11) Uani 1 1 d . . .
O7 O -0.7800(3) 0.6222(2) 0.3228(2) 0.1007(11) Uani 1 1 d . . .
O8 O -0.9021(3) 0.8125(2) 0.32566(19) 0.0883(9) Uani 1 1 d . . .
Li1 Li 0.0855(7) 0.7165(5) -0.2354(4) 0.080(2) Uani 1 1 d . . .
Li2 Li -0.8063(7) 0.7411(5) 0.2228(4) 0.084(2) Uani 1 1 d . . .

loop_
_atom_site_aniso_label
_atom_site_aniso_U_11
_atom_site_aniso_U_22
_atom_site_aniso_U_33
_atom_site_aniso_U_23
_atom_site_aniso_U_13
_atom_site_aniso_U_12
N1 0.057(2) 0.053(2) 0.058(2) -0.0016(16) -0.0237(16) -0.0108(16)
P1 0.0475(6) 0.0500(6) 0.0517(7) -0.0078(5) -0.0105(5) -0.0123(5)
C1 0.048(2) 0.050(2) 0.047(2) -0.0122(18) -0.0061(18) -0.0169(18)
C2 0.066(3) 0.070(3) 0.056(3) -0.007(2) -0.020(2) -0.022(2)
C3 0.080(3) 0.061(3) 0.064(3) -0.007(2) -0.023(2) -0.008(3)
C4 0.118(4) 0.089(4) 0.084(4) 0.011(3) -0.020(3) -0.032(3)
C6 0.056(3) 0.092(3) 0.075(3) -0.019(3) -0.031(2) -0.010(3)
C5 0.113(4) 0.067(3) 0.099(4) -0.017(3) -0.039(3) 0.017(3)
C7 0.078(4) 0.171(5) 0.137(5) -0.037(4) -0.038(3) -0.054(4)
C8 0.127(4) 0.129(4) 0.095(4) -0.050(3) -0.048(3) -0.016(3)
C11 0.045(2) 0.049(2) 0.056(2) -0.0002(19) -0.0141(18) -0.020(2)
C12 0.053(3) 0.057(3) 0.072(3) 0.001(2) -0.018(2) -0.014(2)
C13 0.052(3) 0.082(3) 0.074(3) 0.008(2) -0.008(2) -0.031(3)
C14 0.052(3) 0.116(4) 0.073(3) -0.007(3) -0.002(2) -0.007(3)
C15 0.080(4) 0.081(4) 0.092(4) -0.016(3) 0.004(3) 0.019(3)
C16 0.099(4) 0.062(3) 0.087(4) -0.019(3) 0.004(3) -0.003(3)
C17 0.069(3) 0.063(3) 0.064(3) -0.018(2) 0.004(2) -0.009(3)
C18 0.048(3) 0.052(3) 0.046(2) -0.0023(19) -0.0109(18) -0.010(2)
C19 0.045(3) 0.071(3) 0.053(3) -0.001(2) -0.0079(19) -0.007(2)
C20 0.173(6) 0.091(4) 0.126(5) -0.004(4) -0.051(4) 0.012(4)
C21 0.111(5) 0.170(7) 0.139(6) -0.020(5) -0.071(4) 0.006(5)
C22 0.123(6) 0.205(8) 0.211(8) 0.043(7) -0.106(6) -0.068(7)
C23 0.172(7) 0.144(6) 0.184(7) -0.050(5) -0.040(5) -0.063(5)
C24 0.102(6) 0.206(8) 0.304(11) -0.097(8) -0.053(6) -0.025(5)
C25 0.181(10) 0.181(10) 0.242(12) -0.090(9) 0.070(8) -0.133(8)
C26 0.227(13) 0.110(6) 0.183(10) -0.048(7) 0.107(9) -0.072(7)
C27 0.346(12) 0.110(5) 0.123(6) 0.027(4) -0.081(7) -0.031(6)
C28 0.087(5) 0.249(9) 0.233(8) -0.114(7) 0.003(5) -0.027(5)
C29 0.134(6) 0.175(7) 0.139(6) -0.054(5) -0.036(5) -0.056(5)
C30 0.146(6) 0.135(5) 0.144(6) -0.062(4) -0.038(5) -0.045(5)
C31 0.128(5) 0.116(4) 0.121(5) -0.045(4) 0.013(4) -0.029(4)
C32 0.173(6) 0.060(4) 0.138(5) -0.004(3) -0.026(4) -0.021(4)
C33 0.174(6) 0.080(4) 0.095(5) 0.008(4) 0.000(4) -0.022(4)
C34 0.146(5) 0.102(5) 0.069(4) -0.015(3) -0.002(3) -0.004(4)
C35 0.176(6) 0.079(4) 0.120(5) -0.031(3) 0.025(4) -0.043(4)
B3 0.075(4) 0.045(3) 0.060(3) -0.001(2) -0.012(3) -0.004(3)
B4 0.060(3) 0.069(3) 0.070(4) -0.009(3) 0.000(2) -0.032(3)
B5 0.056(3) 0.070(3) 0.060(3) -0.014(3) -0.002(2) -0.007(3)
B6 0.068(3) 0.052(3) 0.061(3) -0.014(2) -0.007(2) -0.021(3)
B7 0.084(4) 0.080(4) 0.054(4) -0.008(3) -0.018(3) -0.010(3)
B8 0.106(4) 0.067(3) 0.059(4) -0.005(3) -0.007(3) -0.031(3)
B9 0.073(4) 0.092(4) 0.063(4) -0.019(3) 0.014(3) -0.033(3)
B10 0.074(4) 0.068(3) 0.075(4) -0.026(3) 0.001(3) -0.015(3)
B11 0.082(4) 0.090(4) 0.062(4) -0.021(3) -0.022(3) -0.032(3)
B12 0.103(4) 0.090(4) 0.050(3) -0.019(3) -0.005(3) -0.035(3)
O1 0.082(2) 0.117(3) 0.100(3) 0.013(2) -0.043(2) -0.009(2)
O2 0.101(3) 0.147(4) 0.201(4) -0.060(3) -0.071(3) -0.019(3)
O3 0.114(3) 0.119(3) 0.185(4) -0.043(3) 0.005(3) -0.050(3)
O4 0.187(5) 0.112(3) 0.092(3) -0.012(2) 0.005(3) -0.062(3)
O5 0.123(4) 0.152(4) 0.124(3) -0.056(3) -0.023(2) -0.040(3)
O6 0.115(3) 0.111(3) 0.103(3) -0.043(2) -0.024(2) -0.029(2)
O7 0.141(3) 0.066(2) 0.073(2) -0.0061(18) 0.002(2) -0.017(2)
O8 0.129(3) 0.066(2) 0.065(2) -0.0098(17) -0.0106(18) -0.0255(19)
Li1 0.082(5) 0.088(5) 0.070(5) -0.004(4) -0.027(4) -0.025(4)
Li2 0.103(6) 0.074(5) 0.066(5) -0.004(4) -0.011(4) -0.021(4)

loop_
_geom_bond_atom_site_label_1
_geom_bond_atom_site_label_2
_geom_bond_distance
_geom_bond_site_symmetry_2
_geom_bond_publ_flag
N1 C3 1.469(4) . ?
N1 C6 1.471(4) . ?
N1 P1 1.690(3) . ?
P1 C11 1.773(4) . ?
P1 C1 1.897(3) . ?
C1 B4 1.680(5) . ?
C1 B3 1.687(5) . ?
C1 B5 1.691(5) . ?
C1 B6 1.699(5) . ?
C1 C2 1.713(5) . ?
C2 B3 1.690(6) . ?
C2 B11 1.710(6) . ?
C2 B6 1.716(5) . ?
C2 B7 1.717(6) . ?
C2 Li1 2.116(8) . ?
C3 C4 1.518(5) . ?
C3 C5 1.529(5) . ?
C6 C7 1.496(6) . ?
C6 C8 1.526(5) . ?
C11 C12 1.408(5) . ?
C11 C18 1.442(4) . ?
C11 Li1 2.456(7) . ?
C12 C13 1.381(5) . ?
C12 Li1 2.309(7) . ?
C13 C19 1.394(5) . ?
C13 Li1 2.590(8) . ?
C14 C15 1.356(6) . ?
C14 C19 1.422(5) . ?
C15 C16 1.378(6) . ?
C16 C17 1.366(5) . ?
C17 C18 1.399(5) . ?
C18 C19 1.425(5) . ?
C18 Li1 2.736(8) . ?
C20 O1 1.367(5) . ?
C21 O1 1.337(6) . ?
C21 C22 1.409(8) . ?
C22 O2 1.259(6) . ?
C22 Li1 2.781(9) . ?
C23 O2 1.353(6) . ?
C24 O3 1.405(7) . ?
C25 C26 1.411(10) . ?
C25 O3 1.419(9) . ?
C26 O4 1.374(9) . ?
C27 O4 1.418(7) . ?
C28 O5 1.403(6) . ?
C29 O5 1.359(6) . ?
C29 C30 1.429(7) . ?
C30 O6 1.360(6) . ?
C31 O6 1.421(5) . ?
C32 O7 1.403(5) . ?
C33 O7 1.379(5) . ?
C33 C34 1.444(6) . ?
C34 O8 1.388(5) . ?
C35 O8 1.394(5) . ?
B3 B7 1.734(6) . ?
B3 B4 1.769(6) . ?
B3 B8 1.772(7) . ?
B4 B5 1.738(6) . ?
B4 B9 1.757(6) . ?
B4 B8 1.767(7) . ?
B5 B10 1.749(6) . ?
B5 B9 1.766(7) . ?
B5 B6 1.776(6) . ?
B6 B11 1.747(6) . ?
B6 B10 1.766(6) . ?
B7 B11 1.729(7) . ?
B7 B8 1.747(7) . ?
B7 B12 1.762(7) . ?
B8 B12 1.769(7) . ?
B8 B9 1.780(7) . ?
B9 B12 1.763(7) . ?
B9 B10 1.763(7) . ?
B10 B11 1.764(6) . ?
B10 B12 1.764(7) . ?
B11 B12 1.763(7) . ?
O1 Li1 2.002(8) . ?
O2 Li1 2.055(8) . ?
O3 Li2 2.156(9) . ?
O4 Li2 2.165(8) . ?
O5 Li2 2.271(9) . ?
O6 Li2 2.082(8) . ?
O7 Li2 2.106(8) . ?
O8 Li2 2.087(8) . ?
